data_4084959
loop_
_publ_author_name
'Su, Ching-Kai'
'Chuang, Hui-Ju'
'Li, Chen-Yu'
'Yu, Chun-Yue'
'Ko, Bao-Tsan'
'Chen, Jhy-Der'
'Chen, Ming-Jen'

_publ_section_title
;
 Oxo-Bridged Bimetallic Group 4 Complexes Bearing Amine-Bis(benzotriazole
 phenolate) Derivatives as Bifunctional Catalysts for Ring-Opening
 Polymerization of Lactide and Copolymerization of Carbon Dioxide with
 Cyclohexene Oxide
;
_journal_issue 24
_journal_name_full Organometallics
_journal_page_first 7091
_journal_paper_doi 10.1021/om500784a
_journal_volume 33
_journal_year 2014
_chemical_formula_moiety 'C76 H86 Hf2 N16 O7, C H2 Cl2'
_chemical_formula_sum 'C77 H88 Cl2 Hf2 N16 O7'
_chemical_formula_weight 1777.51
_chemical_name_systematic
; 
 ? 
;
_space_group_IT_number 14
_symmetry_cell_setting monoclinic
_symmetry_space_group_name_Hall '-P 2yn'
_symmetry_space_group_name_H-M 'P 1 21/n 1'
_atom_sites_solution_hydrogens geom
_atom_sites_solution_primary direct
_atom_sites_solution_secondary difmap
_audit_creation_method SHELXL-97
_cell_angle_alpha 90.00
_cell_angle_beta 95.2340(10)
_cell_angle_gamma 90.00
_cell_formula_units_Z 4
_cell_length_a 14.8986(3)
_cell_length_b 29.8108(7)
_cell_length_c 16.8979(4)
_cell_measurement_reflns_used 9069
_cell_measurement_temperature 100(2)
_cell_measurement_theta_max 28.32
_cell_measurement_theta_min 2.22
_cell_volume 7473.7(3)
_computing_cell_refinement 'Bruker APEX2 (Bruker, 2008)'
_computing_data_collection 'APEX2 (Bruker, 2008)'
_computing_data_reduction 'Bruker APEX2 (Bruker, 2008)'
_computing_molecular_graphics 'SHELXTL (Sheldrick, 2008)'
_computing_publication_material 'SHELXTL (Sheldrick, 2008)'
_computing_structure_refinement 'SHELXL-97 (Sheldrick, 2008)'
_computing_structure_solution 'SHELXS-97 (Sheldrick, 2008)'
_diffrn_ambient_temperature 100(2)
_diffrn_detector_area_resol_mean 8.3333
_diffrn_measured_fraction_theta_full 0.998
_diffrn_measured_fraction_theta_max 0.998
_diffrn_measurement_device_type 'Bruker APEX-II CCD'
_diffrn_measurement_method '\f and \w scans'
_diffrn_radiation_monochromator graphite
_diffrn_radiation_source 'fine-focus sealed tube'
_diffrn_radiation_type MoK\a
_diffrn_radiation_wavelength 0.71073
_diffrn_reflns_av_R_equivalents 0.0354
_diffrn_reflns_av_sigmaI/netI 0.0329
_diffrn_reflns_limit_h_max 19
_diffrn_reflns_limit_h_min -19
_diffrn_reflns_limit_k_max 38
_diffrn_reflns_limit_k_min -39
_diffrn_reflns_limit_l_max 22
_diffrn_reflns_limit_l_min -22
_diffrn_reflns_number 73108
_diffrn_reflns_theta_full 28.33
_diffrn_reflns_theta_max 28.33
_diffrn_reflns_theta_min 1.75
_exptl_absorpt_coefficient_mu 2.914
_exptl_absorpt_correction_T_max 0.6528
_exptl_absorpt_correction_T_min 0.4120
_exptl_absorpt_correction_type multi-scan
_exptl_absorpt_process_details 'SADABS V2008/1 (Bruker AXS, 2008)'
_exptl_crystal_colour yellow
_exptl_crystal_density_diffrn 1.580
_exptl_crystal_density_method 'not measured'
_exptl_crystal_description columnar
_exptl_crystal_F_000 3584
_exptl_crystal_size_max 0.37
_exptl_crystal_size_mid 0.26
_exptl_crystal_size_min 0.16
_refine_diff_density_max 2.701
_refine_diff_density_min -1.595
_refine_diff_density_rms 0.119
_refine_ls_extinction_method none
_refine_ls_goodness_of_fit_ref 1.020
_refine_ls_hydrogen_treatment constr
_refine_ls_matrix_type full
_refine_ls_number_parameters 945
_refine_ls_number_reflns 18605
_refine_ls_number_restraints 0
_refine_ls_restrained_S_all 1.020
_refine_ls_R_factor_all 0.0417
_refine_ls_R_factor_gt 0.0344
_refine_ls_shift/su_max 0.002
_refine_ls_shift/su_mean 0.000
_refine_ls_structure_factor_coef Fsqd
_refine_ls_weighting_details 'calc w=1/[\s^2^(Fo^2^)+(0.0360P)^2^+24.0448P] where P=(Fo^2^+2Fc^2^)/3'
_refine_ls_weighting_scheme calc
_refine_ls_wR_factor_gt 0.0817
_refine_ls_wR_factor_ref 0.0858
_reflns_number_gt 16409
_reflns_number_total 18605
_reflns_threshold_expression >2sigma(I)
_cod_data_source_file om500784a_si_002.cif
_cod_data_source_block kyle37_0m
_cod_depositor_comments
;
The following automatic conversions were performed:

'_symmetry_cell_setting' value 'Monoclinic' changed to 'monoclinic'
according to
/home/saulius/struct/COD-crude-data--automatic-downloads/rss-feeds/ACS/lib/dictionaries/cif_core.dic
dictionary named 'cif_core.dic' version 2.4.2 from 2011-04-26.

Automatic conversion script
Id: cif_fix_values 2935 2014-11-11 08:27:57Z andrius 

 Adding full bibliography for 4084955--4084959.cif.
;
_cod_original_sg_symbol_H-M 'P 21/n'
_cod_database_code 4084959

loop_
_symmetry_equiv_pos_as_xyz
'x, y, z'
'-x+1/2, y+1/2, -z+1/2'
'-x, -y, -z'
'x-1/2, -y-1/2, z-1/2'

loop_
_atom_site_label
_atom_site_type_symbol
_atom_site_fract_x
_atom_site_fract_y
_atom_site_fract_z
_atom_site_U_iso_or_equiv
_atom_site_adp_type
_atom_site_occupancy
_atom_site_symmetry_multiplicity
_atom_site_calc_flag
_atom_site_refinement_flags
Hf1 Hf 0.176352(9) 0.151870(5) 0.361294(8) 0.01551(4) Uani 1 1 d .
O1 O 0.26217(16) 0.11048(8) 0.30970(14) 0.0186(5) Uani 1 1 d .
O2 O 0.13343(16) 0.21019(8) 0.41030(14) 0.0201(5) Uani 1 1 d .
O3 O 0.12394(17) 0.11036(9) 0.42889(15) 0.0230(5) Uani 1 1 d .
O4 O 0.08549(15) 0.15526(8) 0.27118(14) 0.0198(5) Uani 1 1 d .
N1 N 0.2939(2) 0.00535(11) 0.25595(19) 0.0245(6) Uani 1 1 d .
N2 N 0.3534(2) 0.03167(10) 0.29701(17) 0.0212(6) Uani 1 1 d .
N3 N 0.3678(2) 0.02468(11) 0.37510(18) 0.0251(6) Uani 1 1 d .
N4 N 0.0649(2) 0.25355(12) 0.5815(2) 0.0305(7) Uani 1 1 d .
N5 N 0.0355(2) 0.26100(10) 0.50611(18) 0.0217(6) Uani 1 1 d .
N6 N -0.0461(2) 0.24589(12) 0.4807(2) 0.0305(7) Uani 1 1 d .
N7 N 0.27116(18) 0.20733(10) 0.30247(16) 0.0179(6) Uani 1 1 d .
N8 N 0.3139(2) 0.16314(11) 0.45837(18) 0.0240(6) Uani 1 1 d .
C1 C 0.3340(2) 0.11037(12) 0.26859(19) 0.0176(6) Uani 1 1 d .
C2 C 0.3852(2) 0.07175(12) 0.2620(2) 0.0195(7) Uani 1 1 d .
C3 C 0.4616(2) 0.07061(13) 0.2207(2) 0.0239(7) Uani 1 1 d .
H3B H 0.4942 0.0434 0.2170 0.029 Uiso 1 1 calc R
C4 C 0.4903(2) 0.10931(13) 0.1848(2) 0.0244(7) Uani 1 1 d .
C5 C 0.4389(2) 0.14824(12) 0.1902(2) 0.0221(7) Uani 1 1 d .
H5A H 0.4575 0.1749 0.1655 0.027 Uiso 1 1 calc R
C6 C 0.3611(2) 0.14941(12) 0.2306(2) 0.0183(7) Uani 1 1 d .
C7 C 0.3016(2) 0.18996(12) 0.2258(2) 0.0202(7) Uani 1 1 d .
H7A H 0.2472 0.1829 0.1897 0.024 Uiso 1 1 calc R
H7B H 0.3339 0.2145 0.2009 0.024 Uiso 1 1 calc R
C8 C 0.2152(2) 0.24766(12) 0.2769(2) 0.0207(7) Uani 1 1 d .
H8A H 0.2522 0.2676 0.2462 0.025 Uiso 1 1 calc R
H8B H 0.1636 0.2374 0.2403 0.025 Uiso 1 1 calc R
C9 C 0.1785(2) 0.27504(12) 0.3414(2) 0.0203(7) Uani 1 1 d .
C10 C 0.1345(2) 0.25394(12) 0.4016(2) 0.0198(7) Uani 1 1 d .
C11 C 0.0890(2) 0.28227(12) 0.4511(2) 0.0207(7) Uani 1 1 d .
C12 C 0.0872(2) 0.32843(13) 0.4431(2) 0.0246(7) Uani 1 1 d .
H12A H 0.0541 0.3460 0.4773 0.030 Uiso 1 1 calc R
C13 C 0.1333(3) 0.34922(12) 0.3853(2) 0.0254(8) Uani 1 1 d .
C14 C 0.1782(2) 0.32156(13) 0.3352(2) 0.0229(7) Uani 1 1 d .
H14A H 0.2099 0.3351 0.2952 0.027 Uiso 1 1 calc R
C15 C 0.2666(3) -0.02179(12) 0.3125(2) 0.0246(7) Uani 1 1 d .
C16 C 0.2002(3) -0.05558(13) 0.3073(3) 0.0328(9) Uani 1 1 d .
H16A H 0.1692 -0.0639 0.2578 0.039 Uiso 1 1 calc R
C17 C 0.1825(3) -0.07586(14) 0.3768(3) 0.0378(10) Uani 1 1 d .
H17A H 0.1369 -0.0982 0.3756 0.045 Uiso 1 1 calc R
C18 C 0.2300(3) -0.06454(15) 0.4505(3) 0.0385(10) Uani 1 1 d .
H18A H 0.2164 -0.0801 0.4970 0.046 Uiso 1 1 calc R
C19 C 0.2941(3) -0.03232(15) 0.4568(3) 0.0360(10) Uani 1 1 d .
H19A H 0.3258 -0.0251 0.5066 0.043 Uiso 1 1 calc R
C20 C 0.3121(3) -0.00978(13) 0.3862(2) 0.0259(8) Uani 1 1 d .
C21 C 0.5744(3) 0.10950(15) 0.1413(2) 0.0329(9) Uani 1 1 d .
H21A H 0.6218 0.0923 0.1717 0.049 Uiso 1 1 calc R
H21B H 0.5947 0.1405 0.1351 0.049 Uiso 1 1 calc R
H21C H 0.5612 0.0958 0.0888 0.049 Uiso 1 1 calc R
C22 C 0.1317(3) 0.39956(13) 0.3761(3) 0.0309(8) Uani 1 1 d .
H22A H 0.0697 0.4095 0.3619 0.046 Uiso 1 1 calc R
H22B H 0.1695 0.4083 0.3342 0.046 Uiso 1 1 calc R
H22C H 0.1549 0.4136 0.4264 0.046 Uiso 1 1 calc R
C23 C -0.0049(3) 0.23056(14) 0.6083(2) 0.0281(8) Uani 1 1 d .
C24 C -0.0156(3) 0.21195(18) 0.6836(3) 0.0447(12) Uani 1 1 d .
H24A H 0.0303 0.2143 0.7262 0.054 Uiso 1 1 calc R
C25 C -0.0948(3) 0.19038(16) 0.6925(3) 0.0396(10) Uani 1 1 d .
H25A H -0.1035 0.1772 0.7424 0.048 Uiso 1 1 calc R
C26 C -0.1639(3) 0.18695(13) 0.6307(3) 0.0316(9) Uani 1 1 d .
H26A H -0.2183 0.1722 0.6403 0.038 Uiso 1 1 calc R
C27 C -0.1551(3) 0.20407(14) 0.5576(3) 0.0323(9) Uani 1 1 d .
H27A H -0.2019 0.2015 0.5157 0.039 Uiso 1 1 calc R
C28 C -0.0730(3) 0.22602(13) 0.5464(2) 0.0257(8) Uani 1 1 d .
C29 C 0.3479(2) 0.22160(13) 0.3590(2) 0.0214(7) Uani 1 1 d .
H29A H 0.3280 0.2463 0.3925 0.026 Uiso 1 1 calc R
H29B H 0.3968 0.2332 0.3288 0.026 Uiso 1 1 calc R
C30 C 0.3836(2) 0.18406(14) 0.4114(2) 0.0259(8) Uani 1 1 d .
H30A H 0.4086 0.1607 0.3781 0.031 Uiso 1 1 calc R
H30B H 0.4334 0.1956 0.4486 0.031 Uiso 1 1 calc R
C31 C 0.3587(3) 0.12099(14) 0.4894(2) 0.0270(8) Uani 1 1 d .
H31A H 0.4184 0.1286 0.5166 0.032 Uiso 1 1 calc R
H31B H 0.3687 0.1012 0.4440 0.032 Uiso 1 1 calc R
C32 C 0.3052(3) 0.09546(14) 0.5468(3) 0.0361(10) Uani 1 1 d .
H32A H 0.3409 0.0695 0.5684 0.043 Uiso 1 1 calc R
H32B H 0.2491 0.0839 0.5182 0.043 Uiso 1 1 calc R
C33 C 0.2817(3) 0.12546(17) 0.6152(3) 0.0395(10) Uani 1 1 d .
H33A H 0.3370 0.1324 0.6501 0.047 Uiso 1 1 calc R
H33B H 0.2392 0.1097 0.6473 0.047 Uiso 1 1 calc R
C34 C 0.2386(3) 0.16917(15) 0.5816(2) 0.0328(9) Uani 1 1 d .
H34A H 0.1796 0.1624 0.5524 0.039 Uiso 1 1 calc R
H34B H 0.2282 0.1897 0.6260 0.039 Uiso 1 1 calc R
C35 C 0.2984(3) 0.19165(14) 0.5269(2) 0.0287(8) Uani 1 1 d .
H35A H 0.2703 0.2202 0.5077 0.034 Uiso 1 1 calc R
H35B H 0.3570 0.1988 0.5566 0.034 Uiso 1 1 calc R
C36 C 0.0732(3) 0.07527(14) 0.4592(3) 0.0315(9) Uani 1 1 d .
H36A H 0.1074 0.0634 0.5084 0.038 Uiso 1 1 calc R
C37 C 0.0616(4) 0.03775(17) 0.3994(4) 0.0510(13) Uani 1 1 d .
H37A H 0.1209 0.0255 0.3902 0.077 Uiso 1 1 calc R
H37B H 0.0322 0.0493 0.3493 0.077 Uiso 1 1 calc R
H37C H 0.0244 0.0140 0.4198 0.077 Uiso 1 1 calc R
C38 C -0.0152(3) 0.0936(2) 0.4812(3) 0.0541(14) Uani 1 1 d .
H38A H -0.0039 0.1182 0.5193 0.081 Uiso 1 1 calc R
H38B H -0.0490 0.0698 0.5053 0.081 Uiso 1 1 calc R
H38C H -0.0503 0.1048 0.4334 0.081 Uiso 1 1 calc R
Hf2 Hf -0.007332(9) 0.143762(4) 0.184862(8) 0.01500(4) Uani 1 1 d .
O5 O -0.09037(15) 0.10425(8) 0.24440(14) 0.0186(5) Uani 1 1 d .
O6 O 0.02938(16) 0.19851(8) 0.12380(14) 0.0201(5) Uani 1 1 d .
O7 O 0.04423(17) 0.09815(8) 0.12393(15) 0.0225(5) Uani 1 1 d .
N9 N -0.1452(2) -0.00338(11) 0.3102(2) 0.0294(7) Uani 1 1 d .
N10 N -0.1885(2) 0.02652(10) 0.26279(17) 0.0202(6) Uani 1 1 d .
N11 N -0.2021(2) 0.01629(11) 0.18578(18) 0.0264(7) Uani 1 1 d .
N12 N 0.1178(2) 0.25275(12) -0.05609(18) 0.0270(7) Uani 1 1 d .
N13 N 0.1307(2) 0.24397(10) 0.02180(17) 0.0219(6) Uani 1 1 d .
N14 N 0.1912(2) 0.21290(11) 0.04514(19) 0.0271(7) Uani 1 1 d .
N15 N -0.09970(18) 0.20183(10) 0.23788(16) 0.0162(5) Uani 1 1 d .
N16 N -0.14664(19) 0.15169(9) 0.08736(17) 0.0180(6) Uani 1 1 d .
C41 C -0.1639(2) 0.10645(11) 0.28250(19) 0.0168(6) Uani 1 1 d .
C42 C -0.2173(2) 0.06851(12) 0.2921(2) 0.0192(7) Uani 1 1 d .
C43 C -0.2965(2) 0.07067(13) 0.3293(2) 0.0224(7) Uani 1 1 d .
H43A H -0.3308 0.0442 0.3352 0.027 Uiso 1 1 calc R
C44 C -0.3260(2) 0.11118(13) 0.3580(2) 0.0222(7) Uani 1 1 d .
C45 C -0.2724(2) 0.14878(12) 0.3505(2) 0.0205(7) Uani 1 1 d .
H45A H -0.2912 0.1767 0.3707 0.025 Uiso 1 1 calc R
C46 C -0.1919(2) 0.14711(11) 0.3144(2) 0.0184(7) Uani 1 1 d .
C47 C -0.1305(2) 0.18727(11) 0.31605(19) 0.0183(6) Uani 1 1 d .
H47A H -0.0764 0.1806 0.3527 0.022 Uiso 1 1 calc R
H47B H -0.1619 0.2128 0.3388 0.022 Uiso 1 1 calc R
C48 C -0.0421(2) 0.24231(11) 0.2593(2) 0.0176(6) Uani 1 1 d .
H48A H 0.0082 0.2328 0.2980 0.021 Uiso 1 1 calc R
H48B H -0.0789 0.2641 0.2866 0.021 Uiso 1 1 calc R
C49 C -0.0028(2) 0.26622(12) 0.1919(2) 0.0185(6) Uani 1 1 d .
C50 C 0.0357(2) 0.24251(11) 0.13122(19) 0.0172(6) Uani 1 1 d .
C51 C 0.0830(2) 0.26765(12) 0.0786(2) 0.0202(7) Uani 1 1 d .
C52 C 0.0904(2) 0.31389(12) 0.0834(2) 0.0227(7) Uani 1 1 d .
H52A H 0.1232 0.3295 0.0464 0.027 Uiso 1 1 calc R
C53 C 0.0508(2) 0.33764(12) 0.1414(2) 0.0223(7) Uani 1 1 d .
C54 C 0.0047(2) 0.31269(12) 0.1953(2) 0.0201(7) Uani 1 1 d .
H54A H -0.0227 0.3282 0.2359 0.024 Uiso 1 1 calc R
C55 C -0.1279(3) -0.03656(13) 0.2597(2) 0.0280(8) Uani 1 1 d .
C56 C -0.0828(3) -0.07805(16) 0.2727(3) 0.0445(11) Uani 1 1 d .
H56A H -0.0578 -0.0867 0.3241 0.053 Uiso 1 1 calc R
C57 C -0.0768(3) -0.10489(16) 0.2085(3) 0.0458(12) Uani 1 1 d .
H57A H -0.0465 -0.1328 0.2157 0.055 Uiso 1 1 calc R
C58 C -0.1136(3) -0.09299(15) 0.1322(3) 0.0418(11) Uani 1 1 d .
H58A H -0.1086 -0.1133 0.0895 0.050 Uiso 1 1 calc R
C59 C -0.1564(3) -0.05313(15) 0.1176(3) 0.0376(10) Uani 1 1 d .
H59A H -0.1805 -0.0451 0.0656 0.045 Uiso 1 1 calc R
C60 C -0.1634(3) -0.02429(12) 0.1827(2) 0.0257(8) Uani 1 1 d .
C61 C -0.4129(3) 0.11412(14) 0.3973(2) 0.0295(8) Uani 1 1 d .
H61A H -0.4583 0.0948 0.3691 0.044 Uiso 1 1 calc R
H61B H -0.4344 0.1452 0.3956 0.044 Uiso 1 1 calc R
H61C H -0.4023 0.1043 0.4527 0.044 Uiso 1 1 calc R
C62 C 0.0596(3) 0.38794(12) 0.1488(2) 0.0283(8) Uani 1 1 d .
H62A H 0.0456 0.4018 0.0965 0.042 Uiso 1 1 calc R
H62B H 0.1214 0.3956 0.1692 0.042 Uiso 1 1 calc R
H62C H 0.0175 0.3991 0.1855 0.042 Uiso 1 1 calc R
C63 C 0.1772(3) 0.22423(14) -0.0859(2) 0.0288(8) Uani 1 1 d .
C64 C 0.1970(3) 0.21730(17) -0.1655(2) 0.0398(11) Uani 1 1 d .
H64A H 0.1670 0.2335 -0.2085 0.048 Uiso 1 1 calc R
C65 C 0.2615(3) 0.18604(17) -0.1767(3) 0.0460(13) Uani 1 1 d .
H65A H 0.2758 0.1803 -0.2294 0.055 Uiso 1 1 calc R
C66 C 0.3076(4) 0.16199(16) -0.1145(3) 0.0437(12) Uani 1 1 d .
H66A H 0.3524 0.1410 -0.1262 0.052 Uiso 1 1 calc R
C67 C 0.2898(3) 0.16799(15) -0.0372(3) 0.0367(10) Uani 1 1 d .
H67A H 0.3209 0.1517 0.0052 0.044 Uiso 1 1 calc R
C68 C 0.2223(3) 0.19988(13) -0.0240(2) 0.0285(8) Uani 1 1 d .
C69 C -0.1755(2) 0.21489(11) 0.17959(19) 0.0174(6) Uani 1 1 d .
H69A H -0.1542 0.2377 0.1430 0.021 Uiso 1 1 calc R
H69B H -0.2237 0.2287 0.2081 0.021 Uiso 1 1 calc R
C70 C -0.2140(2) 0.17542(12) 0.1316(2) 0.0188(6) Uani 1 1 d .
H70A H -0.2399 0.1539 0.1679 0.023 Uiso 1 1 calc R
H70B H -0.2636 0.1862 0.0933 0.023 Uiso 1 1 calc R
C71 C -0.1317(2) 0.17849(12) 0.01443(19) 0.0204(7) Uani 1 1 d .
H71A H -0.1043 0.2077 0.0306 0.025 Uiso 1 1 calc R
H71B H -0.1905 0.1845 -0.0159 0.025 Uiso 1 1 calc R
C72 C -0.0707(3) 0.15405(14) -0.0384(2) 0.0267(8) Uani 1 1 d .
H72A H -0.0115 0.1484 -0.0085 0.032 Uiso 1 1 calc R
H72B H -0.0608 0.1730 -0.0849 0.032 Uiso 1 1 calc R
C73 C -0.1130(3) 0.10963(15) -0.0665(2) 0.0306(9) Uani 1 1 d .
H73A H -0.0705 0.0929 -0.0973 0.037 Uiso 1 1 calc R
H73B H -0.1686 0.1154 -0.1018 0.037 Uiso 1 1 calc R
C74 C -0.1356(3) 0.08156(13) 0.0047(2) 0.0276(8) Uani 1 1 d .
H74A H -0.1705 0.0548 -0.0144 0.033 Uiso 1 1 calc R
H74B H -0.0790 0.0711 0.0342 0.033 Uiso 1 1 calc R
C75 C -0.1899(2) 0.10818(12) 0.0605(2) 0.0221(7) Uani 1 1 d .
H75A H -0.2502 0.1145 0.0332 0.027 Uiso 1 1 calc R
H75B H -0.1985 0.0896 0.1078 0.027 Uiso 1 1 calc R
C76 C 0.0934(3) 0.06089(14) 0.0984(3) 0.0301(8) Uani 1 1 d .
H76A H 0.0708 0.0538 0.0422 0.036 Uiso 1 1 calc R
C77 C 0.0781(3) 0.02105(16) 0.1486(4) 0.0509(13) Uani 1 1 d .
H77A H 0.0139 0.0133 0.1431 0.076 Uiso 1 1 calc R
H77B H 0.0970 0.0280 0.2043 0.076 Uiso 1 1 calc R
H77C H 0.1133 -0.0043 0.1314 0.076 Uiso 1 1 calc R
C78 C 0.1920(3) 0.07475(17) 0.1001(3) 0.0362(10) Uani 1 1 d .
H78A H 0.1981 0.0990 0.0618 0.054 Uiso 1 1 calc R
H78B H 0.2282 0.0490 0.0862 0.054 Uiso 1 1 calc R
H78C H 0.2132 0.0852 0.1536 0.054 Uiso 1 1 calc R
C1S C 0.4071(4) 0.0174(2) 0.8912(4) 0.0647(17) Uani 1 1 d .
H1SA H 0.4632 -0.0006 0.8950 0.078 Uiso 1 1 calc R
H1SB H 0.3557 -0.0037 0.8900 0.078 Uiso 1 1 calc R
Cl1S Cl 0.40700(11) 0.05129(6) 0.97685(10) 0.0724(4) Uani 1 1 d .
Cl2S Cl 0.39974(11) 0.04751(6) 0.80304(10) 0.0669(4) Uani 1 1 d .

loop_
_atom_site_aniso_label
_atom_site_aniso_U_11
_atom_site_aniso_U_22
_atom_site_aniso_U_33
_atom_site_aniso_U_23
_atom_site_aniso_U_13
_atom_site_aniso_U_12
Hf1 0.01192(7) 0.01961(7) 0.01483(7) -0.00111(5) 0.00034(5) -0.00079(5)
O1 0.0166(11) 0.0186(12) 0.0209(12) -0.0017(9) 0.0032(9) -0.0020(9)
O2 0.0194(12) 0.0201(12) 0.0212(12) -0.0021(9) 0.0032(10) -0.0002(9)
O3 0.0214(12) 0.0248(13) 0.0233(12) -0.0003(10) 0.0052(10) -0.0030(10)
O4 0.0146(11) 0.0230(13) 0.0214(12) 0.0006(9) -0.0008(9) -0.0007(9)
N1 0.0229(15) 0.0241(16) 0.0265(15) -0.0034(12) 0.0013(12) -0.0007(12)
N2 0.0206(15) 0.0228(15) 0.0204(14) -0.0021(11) 0.0034(11) 0.0025(12)
N3 0.0284(16) 0.0251(16) 0.0218(15) -0.0003(12) 0.0019(13) 0.0024(13)
N4 0.0219(16) 0.040(2) 0.0283(17) 0.0051(14) -0.0016(13) -0.0015(14)
N5 0.0189(14) 0.0234(15) 0.0227(14) -0.0057(12) 0.0018(11) 0.0023(12)
N6 0.0219(16) 0.042(2) 0.0280(17) -0.0113(14) 0.0037(13) -0.0063(14)
N7 0.0126(13) 0.0244(15) 0.0163(13) -0.0029(11) -0.0014(10) -0.0011(11)
N8 0.0214(15) 0.0260(16) 0.0232(15) 0.0001(12) -0.0053(12) -0.0025(12)
C1 0.0121(14) 0.0250(17) 0.0152(14) -0.0046(12) -0.0021(12) -0.0016(13)
C2 0.0184(16) 0.0235(17) 0.0164(15) -0.0004(13) 0.0008(12) -0.0002(13)
C3 0.0226(18) 0.0281(19) 0.0212(16) -0.0025(14) 0.0033(14) 0.0042(14)
C4 0.0198(17) 0.034(2) 0.0202(16) -0.0040(14) 0.0060(14) 0.0002(15)
C5 0.0201(17) 0.0287(19) 0.0176(16) -0.0001(13) 0.0025(13) -0.0030(14)
C6 0.0141(15) 0.0246(17) 0.0159(15) -0.0023(12) -0.0004(12) -0.0009(13)
C7 0.0202(16) 0.0241(18) 0.0166(15) -0.0017(13) 0.0030(13) -0.0017(13)
C8 0.0171(16) 0.0243(18) 0.0207(16) 0.0026(13) 0.0019(13) 0.0009(13)
C9 0.0120(15) 0.0254(18) 0.0226(16) -0.0017(13) -0.0037(12) 0.0007(13)
C10 0.0133(15) 0.0233(17) 0.0217(16) -0.0038(13) -0.0037(12) -0.0006(13)
C11 0.0150(15) 0.0264(18) 0.0202(16) -0.0033(13) -0.0007(13) 0.0009(13)
C12 0.0202(17) 0.0270(19) 0.0258(18) -0.0054(14) -0.0022(14) 0.0037(14)
C13 0.0200(18) 0.0226(18) 0.0317(19) -0.0020(14) -0.0082(15) 0.0024(14)
C14 0.0174(16) 0.0263(18) 0.0238(17) 0.0016(14) -0.0046(13) -0.0019(14)
C15 0.0243(18) 0.0191(17) 0.0311(19) -0.0021(14) 0.0065(15) 0.0041(14)
C16 0.035(2) 0.0211(19) 0.042(2) -0.0019(16) 0.0054(18) 0.0004(16)
C17 0.034(2) 0.023(2) 0.059(3) 0.0067(19) 0.017(2) 0.0034(17)
C18 0.043(3) 0.031(2) 0.043(2) 0.0124(18) 0.016(2) 0.0074(19)
C19 0.043(2) 0.034(2) 0.031(2) 0.0083(17) 0.0095(19) 0.0090(19)
C20 0.0291(19) 0.0229(18) 0.0262(18) 0.0016(14) 0.0059(15) 0.0086(15)
C21 0.0250(19) 0.044(2) 0.032(2) 0.0050(18) 0.0149(16) 0.0074(17)
C22 0.031(2) 0.025(2) 0.036(2) 0.0017(16) -0.0020(17) 0.0051(16)
C23 0.0196(17) 0.031(2) 0.034(2) 0.0051(16) 0.0013(15) 0.0068(15)
C24 0.033(2) 0.060(3) 0.040(3) 0.021(2) -0.006(2) -0.003(2)
C25 0.034(2) 0.040(3) 0.046(3) 0.019(2) 0.0087(19) 0.0060(19)
C26 0.027(2) 0.0233(19) 0.046(2) -0.0037(17) 0.0110(18) -0.0003(15)
C27 0.026(2) 0.035(2) 0.037(2) -0.0120(17) 0.0059(17) -0.0032(16)
C28 0.0251(18) 0.0234(18) 0.0292(19) -0.0098(14) 0.0064(15) 0.0022(14)
C29 0.0136(15) 0.0289(19) 0.0213(16) -0.0034(14) -0.0009(13) -0.0031(13)
C30 0.0187(17) 0.033(2) 0.0256(18) -0.0041(15) 0.0001(14) -0.0004(15)
C31 0.0202(17) 0.035(2) 0.0246(18) -0.0069(15) -0.0053(14) 0.0034(15)
C32 0.033(2) 0.028(2) 0.043(2) 0.0074(18) -0.0163(19) -0.0021(17)
C33 0.035(2) 0.056(3) 0.028(2) 0.010(2) 0.0000(18) -0.006(2)
C34 0.028(2) 0.044(2) 0.0259(19) -0.0081(17) -0.0011(16) 0.0032(18)
C35 0.030(2) 0.029(2) 0.0259(19) -0.0060(15) -0.0053(15) 0.0004(16)
C36 0.027(2) 0.032(2) 0.035(2) 0.0139(17) 0.0053(17) -0.0067(16)
C37 0.049(3) 0.032(2) 0.072(4) -0.002(2) 0.004(3) -0.011(2)
C38 0.038(3) 0.068(4) 0.061(3) 0.020(3) 0.026(2) 0.003(2)
Hf2 0.01180(7) 0.01726(7) 0.01567(7) 0.00042(5) -0.00018(5) -0.00077(5)
O5 0.0153(11) 0.0181(12) 0.0228(12) 0.0017(9) 0.0039(9) 0.0011(9)
O6 0.0185(12) 0.0220(12) 0.0198(11) 0.0019(9) 0.0015(9) -0.0033(9)
O7 0.0197(12) 0.0224(13) 0.0256(13) -0.0018(10) 0.0037(10) 0.0020(10)
N9 0.0297(17) 0.0286(17) 0.0293(17) 0.0095(13) -0.0008(14) 0.0024(14)
N10 0.0192(14) 0.0200(14) 0.0216(14) 0.0036(11) 0.0020(11) -0.0037(11)
N11 0.0327(18) 0.0239(16) 0.0223(15) -0.0016(12) 0.0008(13) 0.0010(13)
N12 0.0277(16) 0.0363(18) 0.0169(14) 0.0056(13) 0.0016(12) -0.0122(14)
N13 0.0246(15) 0.0227(15) 0.0183(14) 0.0046(11) 0.0011(12) -0.0045(12)
N14 0.0321(18) 0.0267(17) 0.0232(15) 0.0044(12) 0.0070(13) 0.0026(13)
N15 0.0122(13) 0.0192(14) 0.0171(13) 0.0021(10) 0.0005(10) 0.0004(10)
N16 0.0145(13) 0.0191(14) 0.0201(14) 0.0000(11) -0.0005(11) -0.0016(11)
C41 0.0153(15) 0.0194(16) 0.0153(14) 0.0015(12) -0.0007(12) -0.0019(12)
C42 0.0188(16) 0.0208(17) 0.0175(15) 0.0023(12) -0.0011(13) -0.0013(13)
C43 0.0209(17) 0.0282(19) 0.0184(16) 0.0020(13) 0.0031(13) -0.0075(14)
C44 0.0187(17) 0.032(2) 0.0159(15) -0.0002(13) 0.0025(13) -0.0043(14)
C45 0.0208(17) 0.0245(18) 0.0163(15) -0.0011(13) 0.0029(13) -0.0007(13)
C46 0.0170(16) 0.0206(17) 0.0174(15) 0.0031(12) 0.0001(12) -0.0013(12)
C47 0.0196(16) 0.0203(16) 0.0150(14) -0.0015(12) 0.0013(12) -0.0024(13)
C48 0.0152(15) 0.0170(16) 0.0204(15) -0.0008(12) -0.0003(12) -0.0011(12)
C49 0.0104(14) 0.0223(17) 0.0219(16) 0.0042(13) -0.0028(12) -0.0008(12)
C50 0.0141(15) 0.0182(16) 0.0185(15) 0.0041(12) -0.0035(12) -0.0016(12)
C51 0.0163(16) 0.0264(18) 0.0175(15) 0.0043(13) -0.0015(12) 0.0007(13)
C52 0.0192(17) 0.0258(18) 0.0219(16) 0.0085(14) -0.0042(13) -0.0066(14)
C53 0.0177(16) 0.0208(17) 0.0273(18) 0.0021(14) -0.0043(14) -0.0042(13)
C54 0.0162(16) 0.0199(17) 0.0230(16) 0.0005(13) -0.0040(13) -0.0012(13)
C55 0.0227(18) 0.0241(19) 0.038(2) 0.0056(16) 0.0055(16) -0.0015(15)
C56 0.041(3) 0.034(2) 0.057(3) 0.015(2) -0.001(2) 0.009(2)
C57 0.035(2) 0.024(2) 0.079(4) 0.005(2) 0.012(2) 0.0062(18)
C58 0.029(2) 0.031(2) 0.066(3) -0.011(2) 0.013(2) 0.0003(18)
C59 0.039(2) 0.033(2) 0.041(2) -0.0101(18) 0.0053(19) 0.0010(19)
C60 0.0241(18) 0.0185(17) 0.035(2) 0.0022(15) 0.0054(15) -0.0021(14)
C61 0.0231(19) 0.038(2) 0.0291(19) -0.0034(16) 0.0105(15) -0.0055(16)
C62 0.032(2) 0.0199(18) 0.032(2) 0.0029(15) -0.0002(16) -0.0073(15)
C63 0.031(2) 0.032(2) 0.0246(18) -0.0026(15) 0.0051(15) -0.0157(16)
C64 0.040(2) 0.057(3) 0.0226(19) -0.0042(19) 0.0046(18) -0.026(2)
C65 0.055(3) 0.052(3) 0.034(2) -0.023(2) 0.023(2) -0.032(2)
C66 0.052(3) 0.033(2) 0.051(3) -0.011(2) 0.029(2) -0.011(2)
C67 0.044(3) 0.029(2) 0.039(2) 0.0004(18) 0.017(2) -0.0004(18)
C68 0.036(2) 0.0230(19) 0.0279(19) 0.0001(15) 0.0095(16) -0.0087(16)
C69 0.0127(15) 0.0213(16) 0.0179(15) 0.0019(12) -0.0008(12) 0.0017(12)
C70 0.0124(15) 0.0237(17) 0.0200(16) 0.0013(13) 0.0005(12) -0.0030(13)
C71 0.0187(16) 0.0255(18) 0.0165(15) 0.0033(13) -0.0016(13) 0.0006(13)
C72 0.0228(18) 0.037(2) 0.0204(17) -0.0027(15) 0.0033(14) 0.0008(15)
C73 0.0254(19) 0.041(2) 0.0246(18) -0.0114(16) -0.0020(15) 0.0020(17)
C74 0.0241(19) 0.0247(19) 0.032(2) -0.0086(15) -0.0067(15) -0.0001(15)
C75 0.0198(17) 0.0222(17) 0.0231(17) -0.0010(13) -0.0051(13) -0.0029(13)
C76 0.026(2) 0.027(2) 0.037(2) -0.0063(16) 0.0037(16) 0.0024(16)
C77 0.038(3) 0.032(2) 0.083(4) 0.006(2) 0.001(3) 0.004(2)
C78 0.023(2) 0.053(3) 0.032(2) -0.0088(19) 0.0010(16) 0.0061(18)
C1S 0.054(3) 0.066(4) 0.072(4) -0.026(3) -0.006(3) 0.009(3)
Cl1S 0.0617(9) 0.0827(12) 0.0726(10) -0.0195(9) 0.0053(8) 0.0134(8)
Cl2S 0.0580(9) 0.0750(10) 0.0696(9) -0.0136(8) 0.0163(7) -0.0124(8)

loop_
_atom_type_symbol
_atom_type_description
_atom_type_scat_dispersion_real
_atom_type_scat_dispersion_imag
_atom_type_scat_source
C C 0.0033 0.0016 'International Tables Vol C Tables 4.2.6.8 and 6.1.1.4'
H H 0.0000 0.0000 'International Tables Vol C Tables 4.2.6.8 and 6.1.1.4'
N N 0.0061 0.0033 'International Tables Vol C Tables 4.2.6.8 and 6.1.1.4'
O O 0.0106 0.0060 'International Tables Vol C Tables 4.2.6.8 and 6.1.1.4'
Hf Hf -0.5830 6.1852 'International Tables Vol C Tables 4.2.6.8 and 6.1.1.4'
Cl Cl 0.1484 0.1585 'International Tables Vol C Tables 4.2.6.8 and 6.1.1.4'

loop_
_geom_angle_atom_site_label_1
_geom_angle_atom_site_label_2
_geom_angle_atom_site_label_3
_geom_angle
O3 Hf1 O4 102.10(10)
O3 Hf1 O1 99.89(10)
O4 Hf1 O1 96.66(10)
O3 Hf1 O2 98.57(10)
O4 Hf1 O2 92.96(10)
O1 Hf1 O2 156.87(9)
O3 Hf1 N7 165.88(10)
O4 Hf1 N7 91.90(10)
O1 Hf1 N7 80.01(9)
O2 Hf1 N7 78.69(9)
O3 Hf1 N8 92.85(11)
O4 Hf1 N8 165.02(10)
O1 Hf1 N8 81.63(10)
O2 Hf1 N8 83.66(10)
N7 Hf1 N8 73.12(10)
C1 O1 Hf1 142.7(2)
C10 O2 Hf1 142.1(2)
C36 O3 Hf1 164.2(3)
Hf2 O4 Hf1 166.73(15)
N2 N1 C15 102.4(3)
N1 N2 N3 117.6(3)
N1 N2 C2 120.4(3)
N3 N2 C2 120.7(3)
N2 N3 C20 102.2(3)
N5 N4 C23 102.0(3)
N6 N5 N4 117.7(3)
N6 N5 C11 119.3(3)
N4 N5 C11 123.0(3)
N5 N6 C28 102.4(3)
C29 N7 C7 112.3(3)
C29 N7 C8 109.3(3)
C7 N7 C8 103.3(3)
C29 N7 Hf1 111.8(2)
C7 N7 Hf1 110.4(2)
C8 N7 Hf1 109.36(19)
C35 N8 C30 110.0(3)
C35 N8 C31 107.8(3)
C30 N8 C31 103.1(3)
C35 N8 Hf1 114.3(2)
C30 N8 Hf1 105.7(2)
C31 N8 Hf1 115.2(2)
O1 C1 C2 121.2(3)
O1 C1 C6 121.0(3)
C2 C1 C6 117.8(3)
C1 C2 C3 122.8(3)
C1 C2 N2 116.9(3)
C3 C2 N2 120.3(3)
C4 C3 C2 119.8(3)
C4 C3 H3B 120.1
C2 C3 H3B 120.1
C3 C4 C5 118.0(3)
C3 C4 C21 121.2(4)
C5 C4 C21 120.8(4)
C4 C5 C6 122.4(3)
C4 C5 H5A 118.8
C6 C5 H5A 118.8
C5 C6 C1 119.2(3)
C5 C6 C7 120.4(3)
C1 C6 C7 120.0(3)
C6 C7 N7 117.1(3)
C6 C7 H7A 108.0
N7 C7 H7A 108.0
C6 C7 H7B 108.0
N7 C7 H7B 108.0
H7A C7 H7B 107.3
C9 C8 N7 117.0(3)
C9 C8 H8A 108.0
N7 C8 H8A 108.0
C9 C8 H8B 108.0
N7 C8 H8B 108.0
H8A C8 H8B 107.3
C14 C9 C10 120.0(3)
C14 C9 C8 119.1(3)
C10 C9 C8 120.3(3)
O2 C10 C11 121.3(3)
O2 C10 C9 122.4(3)
C11 C10 C9 116.3(3)
C12 C11 C10 123.2(3)
C12 C11 N5 119.9(3)
C10 C11 N5 116.7(3)
C11 C12 C13 120.4(3)
C11 C12 H12A 119.8
C13 C12 H12A 119.8
C14 C13 C12 117.2(3)
C14 C13 C22 122.0(4)
C12 C13 C22 120.8(4)
C9 C14 C13 122.9(3)
C9 C14 H14A 118.6
C13 C14 H14A 118.6
N1 C15 C20 108.9(3)
N1 C15 C16 130.0(4)
C20 C15 C16 121.0(4)
C17 C16 C15 116.9(4)
C17 C16 H16A 121.6
C15 C16 H16A 121.6
C16 C17 C18 122.0(4)
C16 C17 H17A 119.0
C18 C17 H17A 119.0
C19 C18 C17 122.1(4)
C19 C18 H18A 118.9
C17 C18 H18A 118.9
C18 C19 C20 117.2(4)
C18 C19 H19A 121.4
C20 C19 H19A 121.4
N3 C20 C15 108.9(3)
N3 C20 C19 130.3(4)
C15 C20 C19 120.8(4)
C4 C21 H21A 109.5
C4 C21 H21B 109.5
H21A C21 H21B 109.5
C4 C21 H21C 109.5
H21A C21 H21C 109.5
H21B C21 H21C 109.5
C13 C22 H22A 109.5
C13 C22 H22B 109.5
H22A C22 H22B 109.5
C13 C22 H22C 109.5
H22A C22 H22C 109.5
H22B C22 H22C 109.5
N4 C23 C28 109.0(3)
N4 C23 C24 130.7(4)
C28 C23 C24 120.2(4)
C25 C24 C23 117.1(4)
C25 C24 H24A 121.5
C23 C24 H24A 121.5
C24 C25 C26 122.4(4)
C24 C25 H25A 118.8
C26 C25 H25A 118.8
C27 C26 C25 121.8(4)
C27 C26 H26A 119.1
C25 C26 H26A 119.1
C26 C27 C28 116.9(4)
C26 C27 H27A 121.5
C28 C27 H27A 121.5
N6 C28 C23 108.8(3)
N6 C28 C27 129.6(4)
C23 C28 C27 121.5(4)
N7 C29 C30 112.2(3)
N7 C29 H29A 109.2
C30 C29 H29A 109.2
N7 C29 H29B 109.2
C30 C29 H29B 109.2
H29A C29 H29B 107.9
N8 C30 C29 113.5(3)
N8 C30 H30A 108.9
C29 C30 H30A 108.9
N8 C30 H30B 108.9
C29 C30 H30B 108.9
H30A C30 H30B 107.7
N8 C31 C32 113.8(3)
N8 C31 H31A 108.8
C32 C31 H31A 108.8
N8 C31 H31B 108.8
C32 C31 H31B 108.8
H31A C31 H31B 107.7
C31 C32 C33 111.1(4)
C31 C32 H32A 109.4
C33 C32 H32A 109.4
C31 C32 H32B 109.4
C33 C32 H32B 109.4
H32A C32 H32B 108.0
C32 C33 C34 109.5(3)
C32 C33 H33A 109.8
C34 C33 H33A 109.8
C32 C33 H33B 109.8
C34 C33 H33B 109.8
H33A C33 H33B 108.2
C35 C34 C33 110.8(3)
C35 C34 H34A 109.5
C33 C34 H34A 109.5
C35 C34 H34B 109.5
C33 C34 H34B 109.5
H34A C34 H34B 108.1
N8 C35 C34 111.8(3)
N8 C35 H35A 109.3
C34 C35 H35A 109.3
N8 C35 H35B 109.3
C34 C35 H35B 109.3
H35A C35 H35B 107.9
O3 C36 C38 109.3(4)
O3 C36 C37 109.8(3)
C38 C36 C37 112.8(4)
O3 C36 H36A 108.3
C38 C36 H36A 108.3
C37 C36 H36A 108.3
C36 C37 H37A 109.5
C36 C37 H37B 109.5
H37A C37 H37B 109.5
C36 C37 H37C 109.5
H37A C37 H37C 109.5
H37B C37 H37C 109.5
C36 C38 H38A 109.5
C36 C38 H38B 109.5
H38A C38 H38B 109.5
C36 C38 H38C 109.5
H38A C38 H38C 109.5
H38B C38 H38C 109.5
O7 Hf2 O4 103.67(10)
O7 Hf2 O6 99.09(10)
O4 Hf2 O6 91.91(10)
O7 Hf2 O5 98.44(10)
O4 Hf2 O5 98.83(10)
O6 Hf2 O5 156.63(10)
O7 Hf2 N15 167.05(10)
O4 Hf2 N15 89.19(10)
O6 Hf2 N15 78.64(9)
O5 Hf2 N15 80.81(9)
O7 Hf2 N16 93.53(10)
O4 Hf2 N16 162.19(10)
O6 Hf2 N16 80.67(9)
O5 Hf2 N16 82.94(9)
N15 Hf2 N16 73.53(9)
C41 O5 Hf2 141.2(2)
C50 O6 Hf2 140.3(2)
C76 O7 Hf2 165.0(3)
N10 N9 C55 102.8(3)
N9 N10 N11 117.2(3)
N9 N10 C42 121.7(3)
N11 N10 C42 121.1(3)
N10 N11 C60 102.5(3)
N13 N12 C63 101.7(3)
N14 N13 N12 117.5(3)
N14 N13 C51 120.7(3)
N12 N13 C51 121.8(3)
N13 N14 C68 102.8(3)
C69 N15 C48 109.4(3)
C69 N15 C47 112.7(2)
C48 N15 C47 103.5(2)
C69 N15 Hf2 111.39(19)
C48 N15 Hf2 109.27(19)
C47 N15 Hf2 110.3(2)
C70 N16 C75 105.8(3)
C70 N16 C71 108.5(3)
C75 N16 C71 107.7(3)
C70 N16 Hf2 105.50(19)
C75 N16 Hf2 114.8(2)
C71 N16 Hf2 114.1(2)
O5 C41 C42 121.4(3)
O5 C41 C46 121.2(3)
C42 C41 C46 117.4(3)
C43 C42 C41 122.0(3)
C43 C42 N10 119.5(3)
C41 C42 N10 118.5(3)
C44 C43 C42 120.5(3)
C44 C43 H43A 119.7
C42 C43 H43A 119.7
C43 C44 C45 117.9(3)
C43 C44 C61 121.0(3)
C45 C44 C61 121.1(3)
C44 C45 C46 122.4(3)
C44 C45 H45A 118.8
C46 C45 H45A 118.8
C45 C46 C41 119.7(3)
C45 C46 C47 120.6(3)
C41 C46 C47 119.4(3)
C46 C47 N15 116.6(3)
C46 C47 H47A 108.1
N15 C47 H47A 108.1
C46 C47 H47B 108.1
N15 C47 H47B 108.1
H47A C47 H47B 107.3
N15 C48 C49 116.7(3)
N15 C48 H48A 108.1
C49 C48 H48A 108.1
N15 C48 H48B 108.1
C49 C48 H48B 108.1
H48A C48 H48B 107.3
C54 C49 C50 119.6(3)
C54 C49 C48 118.4(3)
C50 C49 C48 121.6(3)
O6 C50 C51 120.4(3)
O6 C50 C49 122.5(3)
C51 C50 C49 117.1(3)
C52 C51 C50 122.4(3)
C52 C51 N13 119.3(3)
C50 C51 N13 118.1(3)
C51 C52 C53 121.0(3)
C51 C52 H52A 119.5
C53 C52 H52A 119.5
C52 C53 C54 117.0(3)
C52 C53 C62 121.9(3)
C54 C53 C62 121.1(3)
C49 C54 C53 122.9(3)
C49 C54 H54A 118.6
C53 C54 H54A 118.6
N9 C55 C60 108.5(3)
N9 C55 C56 131.3(4)
C60 C55 C56 120.2(4)
C57 C56 C55 117.1(5)
C57 C56 H56A 121.4
C55 C56 H56A 121.4
C56 C57 C58 122.5(4)
C56 C57 H57A 118.7
C58 C57 H57A 118.7
C59 C58 C57 121.7(5)
C59 C58 H58A 119.1
C57 C58 H58A 119.1
C58 C59 C60 117.3(5)
C58 C59 H59A 121.3
C60 C59 H59A 121.3
N11 C60 C59 130.1(4)
N11 C60 C55 108.9(3)
C59 C60 C55 121.0(4)
C44 C61 H61A 109.5
C44 C61 H61B 109.5
H61A C61 H61B 109.5
C44 C61 H61C 109.5
H61A C61 H61C 109.5
H61B C61 H61C 109.5
C53 C62 H62A 109.5
C53 C62 H62B 109.5
H62A C62 H62B 109.5
C53 C62 H62C 109.5
H62A C62 H62C 109.5
H62B C62 H62C 109.5
N12 C63 C68 109.6(3)
N12 C63 C64 130.0(4)
C68 C63 C64 120.5(4)
C65 C64 C63 116.2(5)
C65 C64 H64A 121.9
C63 C64 H64A 121.9
C64 C65 C66 123.3(4)
C64 C65 H65A 118.3
C66 C65 H65A 118.3
C67 C66 C65 121.7(5)
C67 C66 H66A 119.1
C65 C66 H66A 119.1
C66 C67 C68 116.1(5)
C66 C67 H67A 121.9
C68 C67 H67A 121.9
N14 C68 C63 108.5(4)
N14 C68 C67 129.3(4)
C63 C68 C67 122.2(4)
N15 C69 C70 112.4(3)
N15 C69 H69A 109.1
C70 C69 H69A 109.1
N15 C69 H69B 109.1
C70 C69 H69B 109.1
H69A C69 H69B 107.9
N16 C70 C69 113.6(3)
N16 C70 H70A 108.8
C69 C70 H70A 108.8
N16 C70 H70B 108.8
C69 C70 H70B 108.8
H70A C70 H70B 107.7
N16 C71 C72 111.6(3)
N16 C71 H71A 109.3
C72 C71 H71A 109.3
N16 C71 H71B 109.3
C72 C71 H71B 109.3
H71A C71 H71B 108.0
C71 C72 C73 110.4(3)
C71 C72 H72A 109.6
C73 C72 H72A 109.6
C71 C72 H72B 109.6
C73 C72 H72B 109.6
H72A C72 H72B 108.1
C72 C73 C74 110.1(3)
C72 C73 H73A 109.6
C74 C73 H73A 109.6
C72 C73 H73B 109.6
C74 C73 H73B 109.6
H73A C73 H73B 108.1
C75 C74 C73 111.7(3)
C75 C74 H74A 109.3
C73 C74 H74A 109.3
C75 C74 H74B 109.3
C73 C74 H74B 109.3
H74A C74 H74B 107.9
N16 C75 C74 113.6(3)
N16 C75 H75A 108.8
C74 C75 H75A 108.8
N16 C75 H75B 108.8
C74 C75 H75B 108.8
H75A C75 H75B 107.7
O7 C76 C77 109.9(3)
O7 C76 C78 107.8(3)
C77 C76 C78 113.7(4)
O7 C76 H76A 108.4
C77 C76 H76A 108.4
C78 C76 H76A 108.4
C76 C77 H77A 109.5
C76 C77 H77B 109.5
H77A C77 H77B 109.5
C76 C77 H77C 109.5
H77A C77 H77C 109.5
H77B C77 H77C 109.5
C76 C78 H78A 109.5
C76 C78 H78B 109.5
H78A C78 H78B 109.5
C76 C78 H78C 109.5
H78A C78 H78C 109.5
H78B C78 H78C 109.5
Cl2S C1S Cl1S 113.8(4)
Cl2S C1S H1SA 108.8
Cl1S C1S H1SA 108.8
Cl2S C1S H1SB 108.8
Cl1S C1S H1SB 108.8
H1SA C1S H1SB 107.7

loop_
_geom_bond_atom_site_label_1
_geom_bond_atom_site_label_2
_geom_bond_distance
Hf1 O3 1.900(2)
Hf1 O4 1.946(2)
Hf1 O1 2.030(2)
Hf1 O2 2.053(2)
Hf1 N7 2.444(3)
Hf1 N8 2.528(3)
O1 C1 1.328(4)
O2 C10 1.313(4)
O3 C36 1.413(4)
O4 Hf2 1.947(2)
N1 N2 1.331(4)
N1 C15 1.342(5)
N2 N3 1.334(4)
N2 C2 1.433(5)
N3 C20 1.344(5)
N4 N5 1.328(4)
N4 C23 1.357(5)
N5 N6 1.330(4)
N5 C11 1.428(5)
N6 C28 1.351(5)
N7 C29 1.484(4)
N7 C7 1.503(4)
N7 C8 1.504(4)
N8 C35 1.472(5)
N8 C30 1.499(5)
N8 C31 1.495(5)
C1 C2 1.391(5)
C1 C6 1.406(5)
C2 C3 1.390(5)
C3 C4 1.388(5)
C3 H3B 0.9500
C4 C5 1.398(5)
C4 C21 1.510(5)
C5 C6 1.398(5)
C5 H5A 0.9500
C6 C7 1.497(5)
C7 H7A 0.9900
C7 H7B 0.9900
C8 C9 1.503(5)
C8 H8A 0.9900
C8 H8B 0.9900
C9 C14 1.390(5)
C9 C10 1.409(5)
C10 C11 1.405(5)
C11 C12 1.383(5)
C12 C13 1.390(6)
C12 H12A 0.9500
C13 C14 1.396(5)
C13 C22 1.509(5)
C14 H14A 0.9500
C15 C20 1.409(5)
C15 C16 1.409(6)
C16 C17 1.368(6)
C16 H16A 0.9500
C17 C18 1.417(7)
C17 H17A 0.9500
C18 C19 1.352(7)
C18 H18A 0.9500
C19 C20 1.417(5)
C19 H19A 0.9500
C21 H21A 0.9800
C21 H21B 0.9800
C21 H21C 0.9800
C22 H22A 0.9800
C22 H22B 0.9800
C22 H22C 0.9800
C23 C28 1.396(6)
C23 C24 1.411(6)
C24 C25 1.364(6)
C24 H24A 0.9500
C25 C26 1.402(6)
C25 H25A 0.9500
C26 C27 1.353(6)
C26 H26A 0.9500
C27 C28 1.414(5)
C27 H27A 0.9500
C29 C30 1.494(5)
C29 H29A 0.9900
C29 H29B 0.9900
C30 H30A 0.9900
C30 H30B 0.9900
C31 C32 1.514(6)
C31 H31A 0.9900
C31 H31B 0.9900
C32 C33 1.527(7)
C32 H32A 0.9900
C32 H32B 0.9900
C33 C34 1.538(6)
C33 H33A 0.9900
C33 H33B 0.9900
C34 C35 1.499(6)
C34 H34A 0.9900
C34 H34B 0.9900
C35 H35A 0.9900
C35 H35B 0.9900
C36 C38 1.504(6)
C36 C37 1.506(7)
C36 H36A 1.0000
C37 H37A 0.9800
C37 H37B 0.9800
C37 H37C 0.9800
C38 H38A 0.9800
C38 H38B 0.9800
C38 H38C 0.9800
Hf2 O7 1.909(2)
Hf2 O6 2.032(2)
Hf2 O5 2.039(2)
Hf2 N15 2.433(3)
Hf2 N16 2.541(3)
O5 C41 1.322(4)
O6 C50 1.320(4)
O7 C76 1.419(4)
N9 N10 1.326(4)
N9 C55 1.346(5)
N10 N11 1.334(4)
N10 C42 1.427(5)
N11 C60 1.343(5)
N12 N13 1.338(4)
N12 C63 1.356(5)
N13 N14 1.328(4)
N13 C51 1.431(5)
N14 C68 1.353(5)
N15 C69 1.481(4)
N15 C48 1.505(4)
N15 C47 1.501(4)
N16 C70 1.484(4)
N16 C75 1.500(4)
N16 C71 1.502(4)
C41 C42 1.400(5)
C41 C46 1.405(5)
C42 C43 1.389(5)
C43 C44 1.387(5)
C43 H43A 0.9500
C44 C45 1.389(5)
C44 C61 1.510(5)
C45 C46 1.394(5)
C45 H45A 0.9500
C46 C47 1.506(5)
C47 H47A 0.9900
C47 H47B 0.9900
C48 C49 1.508(4)
C48 H48A 0.9900
C48 H48B 0.9900
C49 C54 1.391(5)
C49 C50 1.409(5)
C50 C51 1.402(5)
C51 C52 1.385(5)
C52 C53 1.383(5)
C52 H52A 0.9500
C53 C54 1.404(5)
C53 C62 1.509(5)
C54 H54A 0.9500
C55 C60 1.408(6)
C55 C56 1.415(6)
C56 C57 1.357(7)
C56 H56A 0.9500
C57 C58 1.400(7)
C57 H57A 0.9500
C58 C59 1.360(6)
C58 H58A 0.9500
C59 C60 1.406(6)
C59 H59A 0.9500
C61 H61A 0.9800
C61 H61B 0.9800
C61 H61C 0.9800
C62 H62A 0.9800
C62 H62B 0.9800
C62 H62C 0.9800
C63 C68 1.394(6)
C63 C64 1.419(5)
C64 C65 1.364(7)
C64 H64A 0.9500
C65 C66 1.400(8)
C65 H65A 0.9500
C66 C67 1.367(6)
C66 H66A 0.9500
C67 C68 1.416(6)
C67 H67A 0.9500
C69 C70 1.512(5)
C69 H69A 0.9900
C69 H69B 0.9900
C70 H70A 0.9900
C70 H70B 0.9900
C71 C72 1.516(5)
C71 H71A 0.9900
C71 H71B 0.9900
C72 C73 1.524(6)
C72 H72A 0.9900
C72 H72B 0.9900
C73 C74 1.529(6)
C73 H73A 0.9900
C73 H73B 0.9900
C74 C75 1.520(5)
C74 H74A 0.9900
C74 H74B 0.9900
C75 H75A 0.9900
C75 H75B 0.9900
C76 C77 1.489(6)
C76 C78 1.524(6)
C76 H76A 1.0000
C77 H77A 0.9800
C77 H77B 0.9800
C77 H77C 0.9800
C78 H78A 0.9800
C78 H78B 0.9800
C78 H78C 0.9800
C1S Cl2S 1.734(7)
C1S Cl1S 1.764(6)
C1S H1SA 0.9900
C1S H1SB 0.9900

loop_
_geom_torsion_atom_site_label_1
_geom_torsion_atom_site_label_2
_geom_torsion_atom_site_label_3
_geom_torsion_atom_site_label_4
_geom_torsion
O3 Hf1 O1 C1 -163.1(3)
O4 Hf1 O1 C1 93.3(4)
O2 Hf1 O1 C1 -20.6(5)
N7 Hf1 O1 C1 2.6(3)
N8 Hf1 O1 C1 -71.6(4)
O3 Hf1 O2 C10 -177.1(4)
O4 Hf1 O2 C10 -74.4(4)
O1 Hf1 O2 C10 40.2(5)
N7 Hf1 O2 C10 17.0(4)
N8 Hf1 O2 C10 91.0(4)
O4 Hf1 O3 C36 26.7(9)
O1 Hf1 O3 C36 -72.4(9)
O2 Hf1 O3 C36 121.6(9)
N7 Hf1 O3 C36 -160.8(8)
N8 Hf1 O3 C36 -154.4(9)
O3 Hf1 O4 Hf2 -40.3(6)
O1 Hf1 O4 Hf2 61.3(6)
O2 Hf1 O4 Hf2 -139.8(6)
N7 Hf1 O4 Hf2 141.5(6)
N8 Hf1 O4 Hf2 143.8(5)
C15 N1 N2 N3 -0.3(4)
C15 N1 N2 C2 -166.9(3)
N1 N2 N3 C20 0.2(4)
C2 N2 N3 C20 166.7(3)
C23 N4 N5 N6 0.7(4)
C23 N4 N5 C11 -176.1(3)
N4 N5 N6 C28 -0.6(4)
C11 N5 N6 C28 176.4(3)
O3 Hf1 N7 C29 -1.5(5)
O4 Hf1 N7 C29 171.3(2)
O1 Hf1 N7 C29 -92.3(2)
O2 Hf1 N7 C29 78.6(2)
N8 Hf1 N7 C29 -8.1(2)
O3 Hf1 N7 C7 124.3(4)
O4 Hf1 N7 C7 -63.0(2)
O1 Hf1 N7 C7 33.4(2)
O2 Hf1 N7 C7 -155.6(2)
N8 Hf1 N7 C7 117.6(2)
O3 Hf1 N7 C8 -122.7(4)
O4 Hf1 N7 C8 50.1(2)
O1 Hf1 N7 C8 146.5(2)
O2 Hf1 N7 C8 -42.6(2)
N8 Hf1 N7 C8 -129.3(2)
O3 Hf1 N8 C35 -76.0(3)
O4 Hf1 N8 C35 99.9(4)
O1 Hf1 N8 C35 -175.6(3)
O2 Hf1 N8 C35 22.3(3)
N7 Hf1 N8 C35 102.4(3)
O3 Hf1 N8 C30 162.8(2)
O4 Hf1 N8 C30 -21.2(5)
O1 Hf1 N8 C30 63.2(2)
O2 Hf1 N8 C30 -98.9(2)
N7 Hf1 N8 C30 -18.8(2)
O3 Hf1 N8 C31 49.7(2)
O4 Hf1 N8 C31 -134.4(4)
O1 Hf1 N8 C31 -49.9(2)
O2 Hf1 N8 C31 148.0(2)
N7 Hf1 N8 C31 -132.0(3)
Hf1 O1 C1 C2 163.5(3)
Hf1 O1 C1 C6 -16.3(5)
O1 C1 C2 C3 -178.8(3)
C6 C1 C2 C3 0.9(5)
O1 C1 C2 N2 3.9(5)
C6 C1 C2 N2 -176.3(3)
N1 N2 C2 C1 86.8(4)
N3 N2 C2 C1 -79.3(4)
N1 N2 C2 C3 -90.5(4)
N3 N2 C2 C3 103.3(4)
C1 C2 C3 C4 0.8(6)
N2 C2 C3 C4 178.0(3)
C2 C3 C4 C5 -1.5(5)
C2 C3 C4 C21 178.4(4)
C3 C4 C5 C6 0.6(5)
C21 C4 C5 C6 -179.4(3)
C4 C5 C6 C1 1.2(5)
C4 C5 C6 C7 -171.9(3)
O1 C1 C6 C5 177.9(3)
C2 C1 C6 C5 -1.9(5)
O1 C1 C6 C7 -9.1(5)
C2 C1 C6 C7 171.2(3)
C5 C6 C7 N7 -133.4(3)
C1 C6 C7 N7 53.6(4)
C29 N7 C7 C6 61.5(4)
C8 N7 C7 C6 179.1(3)
Hf1 N7 C7 C6 -64.0(3)
C29 N7 C8 C9 -56.5(4)
C7 N7 C8 C9 -176.3(3)
Hf1 N7 C8 C9 66.2(3)
N7 C8 C9 C14 139.9(3)
N7 C8 C9 C10 -48.3(4)
Hf1 O2 C10 C11 176.7(3)
Hf1 O2 C10 C9 -1.4(6)
C14 C9 C10 O2 -179.5(3)
C8 C9 C10 O2 8.8(5)
C14 C9 C10 C11 2.3(5)
C8 C9 C10 C11 -169.3(3)
O2 C10 C11 C12 -178.9(3)
C9 C10 C11 C12 -0.7(5)
O2 C10 C11 N5 -5.4(5)
C9 C10 C11 N5 172.8(3)
N6 N5 C11 C12 94.0(4)
N4 N5 C11 C12 -89.3(4)
N6 N5 C11 C10 -79.8(4)
N4 N5 C11 C10 97.0(4)
C10 C11 C12 C13 -1.6(6)
N5 C11 C12 C13 -174.9(3)
C11 C12 C13 C14 2.0(5)
C11 C12 C13 C22 180.0(3)
C10 C9 C14 C13 -1.9(5)
C8 C9 C14 C13 169.8(3)
C12 C13 C14 C9 -0.3(5)
C22 C13 C14 C9 -178.3(3)
N2 N1 C15 C20 0.3(4)
N2 N1 C15 C16 176.3(4)
N1 C15 C16 C17 -175.5(4)
C20 C15 C16 C17 0.0(6)
C15 C16 C17 C18 -1.7(6)
C16 C17 C18 C19 1.6(7)
C17 C18 C19 C20 0.3(6)
N2 N3 C20 C15 0.0(4)
N2 N3 C20 C19 -178.2(4)
N1 C15 C20 N3 -0.2(4)
C16 C15 C20 N3 -176.6(3)
N1 C15 C20 C19 178.2(3)
C16 C15 C20 C19 1.8(6)
C18 C19 C20 N3 176.1(4)
C18 C19 C20 C15 -2.0(6)
N5 N4 C23 C28 -0.6(4)
N5 N4 C23 C24 178.6(5)
N4 C23 C24 C25 -179.9(5)
C28 C23 C24 C25 -0.9(7)
C23 C24 C25 C26 -0.8(8)
C24 C25 C26 C27 1.5(7)
C25 C26 C27 C28 -0.5(6)
N5 N6 C28 C23 0.1(4)
N5 N6 C28 C27 179.2(4)
N4 C23 C28 N6 0.3(5)
C24 C23 C28 N6 -179.0(4)
N4 C23 C28 C27 -178.8(4)
C24 C23 C28 C27 1.9(6)
C26 C27 C28 N6 179.9(4)
C26 C27 C28 C23 -1.2(6)
C7 N7 C29 C30 -89.3(3)
C8 N7 C29 C30 156.6(3)
Hf1 N7 C29 C30 35.4(3)
C35 N8 C30 C29 -78.2(4)
C31 N8 C30 C29 167.0(3)
Hf1 N8 C30 C29 45.7(3)
N7 C29 C30 N8 -57.2(4)
C35 N8 C31 C32 57.6(4)
C30 N8 C31 C32 174.0(3)
Hf1 N8 C31 C32 -71.3(3)
N8 C31 C32 C33 -54.3(4)
C31 C32 C33 C34 50.8(5)
C32 C33 C34 C35 -54.4(5)
C30 N8 C35 C34 -172.3(3)
C31 N8 C35 C34 -60.5(4)
Hf1 N8 C35 C34 68.9(4)
C33 C34 C35 N8 61.0(4)
Hf1 O3 C36 C38 -92.6(10)
Hf1 O3 C36 C37 31.6(11)
Hf1 O4 Hf2 O7 -54.3(6)
Hf1 O4 Hf2 O6 -154.1(6)
Hf1 O4 Hf2 O5 46.7(6)
Hf1 O4 Hf2 N15 127.3(6)
Hf1 O4 Hf2 N16 141.2(5)
O7 Hf2 O5 C41 -158.1(3)
O4 Hf2 O5 C41 96.5(3)
O6 Hf2 O5 C41 -19.9(5)
N15 Hf2 O5 C41 8.8(3)
N16 Hf2 O5 C41 -65.6(3)
O7 Hf2 O6 C50 -165.0(3)
O4 Hf2 O6 C50 -60.8(3)
O5 Hf2 O6 C50 56.9(5)
N15 Hf2 O6 C50 28.0(3)
N16 Hf2 O6 C50 102.9(3)
O4 Hf2 O7 C76 32.1(9)
O6 Hf2 O7 C76 126.3(9)
O5 Hf2 O7 C76 -69.2(9)
N15 Hf2 O7 C76 -154.9(8)
N16 Hf2 O7 C76 -152.6(9)
C55 N9 N10 N11 0.3(4)
C55 N9 N10 C42 -177.8(3)
N9 N10 N11 C60 -0.2(4)
C42 N10 N11 C60 178.0(3)
C63 N12 N13 N14 -0.3(4)
C63 N12 N13 C51 178.2(3)
N12 N13 N14 C68 0.5(4)
C51 N13 N14 C68 -178.1(3)
O7 Hf2 N15 C69 -7.2(6)
O4 Hf2 N15 C69 166.0(2)
O6 Hf2 N15 C69 73.9(2)
O5 Hf2 N15 C69 -94.9(2)
N16 Hf2 N15 C69 -9.6(2)
O7 Hf2 N15 C48 -128.2(4)
O4 Hf2 N15 C48 45.0(2)
O6 Hf2 N15 C48 -47.1(2)
O5 Hf2 N15 C48 144.1(2)
N16 Hf2 N15 C48 -130.6(2)
O7 Hf2 N15 C47 118.7(4)
O4 Hf2 N15 C47 -68.1(2)
O6 Hf2 N15 C47 -160.2(2)
O5 Hf2 N15 C47 31.0(2)
N16 Hf2 N15 C47 116.3(2)
O7 Hf2 N16 C70 162.8(2)
O4 Hf2 N16 C70 -32.2(4)
O6 Hf2 N16 C70 -98.6(2)
O5 Hf2 N16 C70 64.7(2)
N15 Hf2 N16 C70 -17.76(19)
O7 Hf2 N16 C75 46.7(2)
O4 Hf2 N16 C75 -148.3(3)
O6 Hf2 N16 C75 145.3(2)
O5 Hf2 N16 C75 -51.4(2)
N15 Hf2 N16 C75 -133.9(2)
O7 Hf2 N16 C71 -78.2(2)
O4 Hf2 N16 C71 86.8(4)
O6 Hf2 N16 C71 20.4(2)
O5 Hf2 N16 C71 -176.3(2)
N15 Hf2 N16 C71 101.2(2)
Hf2 O5 C41 C42 157.5(3)
Hf2 O5 C41 C46 -22.1(5)
O5 C41 C42 C43 -177.5(3)
C46 C41 C42 C43 2.0(5)
O5 C41 C42 N10 2.7(5)
C46 C41 C42 N10 -177.8(3)
N9 N10 C42 C43 -81.2(4)
N11 N10 C42 C43 100.8(4)
N9 N10 C42 C41 98.6(4)
N11 N10 C42 C41 -79.4(4)
C41 C42 C43 C44 0.5(5)
N10 C42 C43 C44 -179.7(3)
C42 C43 C44 C45 -2.0(5)
C42 C43 C44 C61 178.9(3)
C43 C44 C45 C46 1.0(5)
C61 C44 C45 C46 -179.9(3)
C44 C45 C46 C41 1.5(5)
C44 C45 C46 C47 -172.7(3)
O5 C41 C46 C45 176.6(3)
C42 C41 C46 C45 -3.0(5)
O5 C41 C46 C47 -9.1(5)
C42 C41 C46 C47 171.3(3)
C45 C46 C47 N15 -129.6(3)
C41 C46 C47 N15 56.2(4)
C69 N15 C47 C46 60.9(4)
C48 N15 C47 C46 179.0(3)
Hf2 N15 C47 C46 -64.3(3)
C69 N15 C48 C49 -57.6(4)
C47 N15 C48 C49 -177.9(3)
Hf2 N15 C48 C49 64.6(3)
N15 C48 C49 C54 144.1(3)
N15 C48 C49 C50 -43.5(4)
Hf2 O6 C50 C51 166.9(2)
Hf2 O6 C50 C49 -12.2(5)
C54 C49 C50 O6 -178.6(3)
C48 C49 C50 O6 9.0(5)
C54 C49 C50 C51 2.3(5)
C48 C49 C50 C51 -170.1(3)
O6 C50 C51 C52 179.2(3)
C49 C50 C51 C52 -1.7(5)
O6 C50 C51 N13 -5.6(5)
C49 C50 C51 N13 173.5(3)
N14 N13 C51 C52 120.3(4)
N12 N13 C51 C52 -58.2(5)
N14 N13 C51 C50 -55.1(5)
N12 N13 C51 C50 126.4(3)
C50 C51 C52 C53 0.0(5)
N13 C51 C52 C53 -175.2(3)
C51 C52 C53 C54 1.1(5)
C51 C52 C53 C62 178.8(3)
C50 C49 C54 C53 -1.2(5)
C48 C49 C54 C53 171.4(3)
C52 C53 C54 C49 -0.5(5)
C62 C53 C54 C49 -178.2(3)
N10 N9 C55 C60 -0.3(4)
N10 N9 C55 C56 179.5(4)
N9 C55 C56 C57 179.4(4)
C60 C55 C56 C57 -0.7(7)
C55 C56 C57 C58 -0.5(7)
C56 C57 C58 C59 1.3(7)
C57 C58 C59 C60 -0.8(7)
N10 N11 C60 C59 179.1(4)
N10 N11 C60 C55 -0.1(4)
C58 C59 C60 N11 -179.4(4)
C58 C59 C60 C55 -0.3(6)
N9 C55 C60 N11 0.3(4)
C56 C55 C60 N11 -179.6(4)
N9 C55 C60 C59 -179.0(4)
C56 C55 C60 C59 1.1(6)
N13 N12 C63 C68 0.1(4)
N13 N12 C63 C64 -179.5(4)
N12 C63 C64 C65 179.5(4)
C68 C63 C64 C65 0.0(6)
C63 C64 C65 C66 -0.8(6)
C64 C65 C66 C67 0.9(7)
C65 C66 C67 C68 -0.1(7)
N13 N14 C68 C63 -0.4(4)
N13 N14 C68 C67 178.6(4)
N12 C63 C68 N14 0.2(4)
C64 C63 C68 N14 179.8(3)
N12 C63 C68 C67 -178.8(4)
C64 C63 C68 C67 0.8(6)
C66 C67 C68 N14 -179.5(4)
C66 C67 C68 C63 -0.7(6)
C48 N15 C69 C70 157.6(3)
C47 N15 C69 C70 -87.9(3)
Hf2 N15 C69 C70 36.7(3)
C75 N16 C70 C69 166.5(3)
C71 N16 C70 C69 -78.2(3)
Hf2 N16 C70 C69 44.5(3)
N15 C69 C70 N16 -57.8(4)
C70 N16 C71 C72 -174.2(3)
C75 N16 C71 C72 -60.1(4)
Hf2 N16 C71 C72 68.5(3)
N16 C71 C72 C73 61.0(4)
C71 C72 C73 C74 -54.8(4)
C72 C73 C74 C75 51.2(4)
C70 N16 C75 C74 172.6(3)
C71 N16 C75 C74 56.7(4)
Hf2 N16 C75 C74 -71.5(3)
C73 C74 C75 N16 -53.8(4)
Hf2 O7 C76 C77 49.4(11)
Hf2 O7 C76 C78 -75.1(10)
